data_7158406
loop_
_publ_author_name
'Zhang, Xiaoxiang'
'Zhang, Yingying'
'Gu, Xiaoting'
'Zhang, Zhuan'
'Wei, Wanxing'
'Liang, Taoyuan'

_publ_section_title
;
 Synthesis of 3-halogenated 2,3'-biindoles by a copper-mediated
 2,3-difunctionalization of indoles.
;
_journal_issue 47
_journal_name_full 'Organic &amp; biomolecular chemistry'
_journal_page_first 10403
_journal_page_last 10407
_journal_paper_doi 10.1039/d1ob02024b
_journal_volume 19
_journal_year 2021
_chemical_formula_moiety 'C18 H15 Cl N2'
_chemical_formula_sum 'C18 H15 Cl N2'
_chemical_formula_weight 294.77
_space_group_crystal_system monoclinic
_space_group_IT_number 14
_space_group_name_Hall '-P 2yn'
_space_group_name_H-M_alt 'P 1 21/n 1'
_atom_sites_solution_hydrogens geom
_audit_creation_method SHELXL-2013
_audit_update_record
;
2021-05-19 deposited with the CCDC.	2021-11-19 downloaded from the CCDC.
;
_cell_angle_alpha 90
_cell_angle_beta 113.389(9)
_cell_angle_gamma 90
_cell_formula_units_Z 4
_cell_length_a 13.1846(10)
_cell_length_b 7.7958(7)
_cell_length_c 15.6184(12)
_cell_measurement_reflns_used 3375
_cell_measurement_temperature 293(2)
_cell_measurement_theta_max 29.178
_cell_measurement_theta_min 3.686
_cell_volume 1473.4(2)
_computing_structure_refinement 'SHELXL-2013 (Sheldrick, 2013)'
_diffrn_ambient_temperature 293(2)
_diffrn_measured_fraction_theta_full 0.996
_diffrn_measured_fraction_theta_max 0.850
_diffrn_measurement_device_type '\w scans'
_diffrn_radiation_type MoK\a
_diffrn_radiation_wavelength 0.71073
_diffrn_reflns_av_R_equivalents 0.0292
_diffrn_reflns_av_unetI/netI 0.0515
_diffrn_reflns_Laue_measured_fraction_full 0.996
_diffrn_reflns_Laue_measured_fraction_max 0.850
_diffrn_reflns_limit_h_max 12
_diffrn_reflns_limit_h_min -16
_diffrn_reflns_limit_k_max 9
_diffrn_reflns_limit_k_min -5
_diffrn_reflns_limit_l_max 19
_diffrn_reflns_limit_l_min -19
_diffrn_reflns_number 6775
_diffrn_reflns_point_group_measured_fraction_full 0.996
_diffrn_reflns_point_group_measured_fraction_max 0.850
_diffrn_reflns_theta_full 25.242
_diffrn_reflns_theta_max 29.178
_diffrn_reflns_theta_min 3.686
_diffrn_source 'fine-focus sealed X-ray tube'
_exptl_absorpt_coefficient_mu 0.253
_exptl_absorpt_correction_type none
_exptl_crystal_colour YELLOW
_exptl_crystal_density_diffrn 1.329
_exptl_crystal_description BLOCK
_exptl_crystal_F_000 616
_exptl_crystal_size_max 0.22
_exptl_crystal_size_mid 0.20
_exptl_crystal_size_min 0.18
_refine_diff_density_max 0.269
_refine_diff_density_min -0.365
_refine_diff_density_rms 0.083
_refine_ls_extinction_method none
_refine_ls_goodness_of_fit_ref 1.070
_refine_ls_hydrogen_treatment constr
_refine_ls_matrix_type full
_refine_ls_number_parameters 192
_refine_ls_number_reflns 3375
_refine_ls_number_restraints 0
_refine_ls_restrained_S_all 1.070
_refine_ls_R_factor_all 0.0887
_refine_ls_R_factor_gt 0.0608
_refine_ls_shift/su_max 0.000
_refine_ls_shift/su_mean 0.000
_refine_ls_structure_factor_coef Fsqd
_refine_ls_weighting_details
;
 w=1/[\s^2^(Fo^2^)+(0.0614P)^2^+0.2656P]
 where P=(Fo^2^+2Fc^2^)/3
;
_refine_ls_weighting_scheme calc
_refine_ls_wR_factor_gt 0.1305
_refine_ls_wR_factor_ref 0.1473
_reflns_Friedel_coverage 0.000
_reflns_number_gt 2409
_reflns_number_total 3375
_reflns_threshold_expression 'I > 2\s(I)'
_cod_data_source_file d1ob02024b2.cif
_cod_data_source_block exp_9506
_cod_depositor_comments
;
The following automatic conversions were performed:

data item '_exptl_absorpt_correction_type' value 'NONE' was changed
to 'none' in accordance with the
/home/data/users/saulius/crontab/automatic-downloads/rss-feeds/RSC/lib/dictionaries/cif_core.dic
dictionary named 'cif_core.dic' version 2.4.2 last updated on
2011-04-26.

Automatic conversion script
Id: cif_fix_values 7556 2019-12-06 15:28:31Z antanas 

 Adding full bibliography for 7158406.cif.
;
_cod_original_sg_symbol_H-M 'P 21/n'
_cod_database_code 7158406
_shelx_space_group_comment
;
The symmetry employed for this shelxl refinement is uniquely defined
by the following loop, which should always be used as a source of
symmetry information in preference to the above space-group names.
They are only intended as comments.
;
_shelxl_version_number 2013-2

loop_
_space_group_symop_operation_xyz
'x, y, z'
'-x+1/2, y+1/2, -z+1/2'
'-x, -y, -z'
'x-1/2, -y-1/2, z-1/2'

loop_
_atom_site_label
_atom_site_type_symbol
_atom_site_fract_x
_atom_site_fract_y
_atom_site_fract_z
_atom_site_U_iso_or_equiv
_atom_site_adp_type
_atom_site_occupancy
_atom_site_site_symmetry_order
_atom_site_calc_flag
_atom_site_refinement_flags_posn
_atom_site_refinement_flags_adp
_atom_site_refinement_flags_occupancy
_atom_site_disorder_assembly
_atom_site_disorder_group
N2 N 0.92167(15) 0.1892(3) 0.26417(14) 0.0436(5) Uani 1 1 d . . . . .
C10 C 0.73947(17) 0.1647(3) 0.22984(14) 0.0354(5) Uani 1 1 d . . . . .
N1 N 0.62210(15) 0.1240(3) 0.31996(12) 0.0400(5) Uani 1 1 d . . . . .
C9 C 0.63414(17) 0.1771(3) 0.23942(14) 0.0347(5) Uani 1 1 d . . . . .
C2 C 0.51611(19) 0.1609(3) 0.31080(16) 0.0419(6) Uani 1 1 d . . . . .
C7 C 0.45791(18) 0.2361(3) 0.22325(16) 0.0396(5) Uani 1 1 d . . . . .
C18 C 0.76059(18) 0.1081(3) 0.15034(15) 0.0357(5) Uani 1 1 d . . . . .
C8 C 0.53441(18) 0.2421(3) 0.17974(15) 0.0372(5) Uani 1 1 d . . . . .
C13 C 0.87501(18) 0.1250(3) 0.17528(16) 0.0394(5) Uani 1 1 d . . . . .
C11 C 0.84018(18) 0.2123(3) 0.29591(16) 0.0413(6) Uani 1 1 d . . . . .
H11 H 0.8514 0.2547 0.3546 0.050 Uiso 1 1 calc R U . . .
C17 C 0.6947(2) 0.0454(3) 0.06200(15) 0.0444(6) Uani 1 1 d . . . . .
H17 H 0.6190 0.0318 0.0442 0.053 Uiso 1 1 calc R U . . .
C3 C 0.4663(2) 0.1355(4) 0.3736(2) 0.0603(8) Uani 1 1 d . . . . .
H3 H 0.5043 0.0840 0.4313 0.072 Uiso 1 1 calc R U . . .
C1 C 0.7046(2) 0.0434(4) 0.40122(15) 0.0496(6) Uani 1 1 d . . . . .
H1A H 0.7594 -0.0104 0.3842 0.074 Uiso 1 1 calc R U . . .
H1B H 0.6700 -0.0415 0.4251 0.074 Uiso 1 1 calc R U . . .
H1C H 0.7391 0.1286 0.4482 0.074 Uiso 1 1 calc R U . . .
C16 C 0.7438(2) 0.0039(4) 0.00152(17) 0.0574(7) Uani 1 1 d . . . . .
H16 H 0.7005 -0.0364 -0.0579 0.069 Uiso 1 1 calc R U . . .
C12 C 1.0366(2) 0.2357(4) 0.3152(2) 0.0617(8) Uani 1 1 d . . . . .
H12A H 1.0831 0.1420 0.3134 0.093 Uiso 1 1 calc R U . . .
H12B H 1.0493 0.2607 0.3788 0.093 Uiso 1 1 calc R U . . .
H12C H 1.0537 0.3350 0.2871 0.093 Uiso 1 1 calc R U . . .
C14 C 0.9245(2) 0.0810(4) 0.11398(19) 0.0558(7) Uani 1 1 d . . . . .
H14 H 1.0003 0.0920 0.1312 0.067 Uiso 1 1 calc R U . . .
C4 C 0.3583(3) 0.1898(5) 0.3468(2) 0.0731(10) Uani 1 1 d . . . . .
H4 H 0.3232 0.1741 0.3874 0.088 Uiso 1 1 calc R U . . .
C6 C 0.3488(2) 0.2901(4) 0.1985(2) 0.0555(7) Uani 1 1 d . . . . .
H6 H 0.3097 0.3407 0.1408 0.067 Uiso 1 1 calc R U . . .
C5 C 0.3007(2) 0.2671(5) 0.2610(2) 0.0710(9) Uani 1 1 d . . . . .
H5 H 0.2284 0.3037 0.2457 0.085 Uiso 1 1 calc R U . . .
C15 C 0.8574(3) 0.0215(4) 0.02814(19) 0.0633(8) Uani 1 1 d . . . . .
H15 H 0.8882 -0.0083 -0.0140 0.076 Uiso 1 1 calc R U . . .
Cl1 Cl 0.50718(5) 0.33689(9) 0.07327(4) 0.0499(2) Uani 1 1 d . . . . .

loop_
_atom_site_aniso_label
_atom_site_aniso_U_11
_atom_site_aniso_U_22
_atom_site_aniso_U_33
_atom_site_aniso_U_23
_atom_site_aniso_U_13
_atom_site_aniso_U_12
N2 0.0354(10) 0.0462(13) 0.0485(12) -0.0033(10) 0.0159(9) -0.0015(9)
C10 0.0378(11) 0.0352(13) 0.0338(11) -0.0002(10) 0.0149(9) 0.0009(9)
N1 0.0445(11) 0.0448(13) 0.0321(10) -0.0009(9) 0.0170(8) -0.0012(9)
C9 0.0402(12) 0.0347(13) 0.0311(11) -0.0042(9) 0.0161(9) -0.0049(10)
C2 0.0488(13) 0.0392(14) 0.0433(13) -0.0093(11) 0.0243(11) -0.0101(11)
C7 0.0378(12) 0.0393(14) 0.0433(13) -0.0110(11) 0.0178(10) -0.0091(10)
C18 0.0427(12) 0.0303(12) 0.0350(11) 0.0037(9) 0.0163(10) 0.0027(9)
C8 0.0374(11) 0.0392(14) 0.0346(11) -0.0036(10) 0.0139(9) -0.0040(10)
C13 0.0445(13) 0.0342(13) 0.0438(13) 0.0064(10) 0.0220(11) 0.0051(10)
C11 0.0434(13) 0.0419(15) 0.0377(12) -0.0050(10) 0.0151(10) 0.0002(10)
C17 0.0538(14) 0.0393(15) 0.0380(12) 0.0014(11) 0.0161(11) 0.0021(11)
C3 0.0739(19) 0.065(2) 0.0551(16) -0.0094(14) 0.0396(15) -0.0146(15)
C1 0.0608(15) 0.0499(17) 0.0356(13) 0.0049(12) 0.0165(11) 0.0030(13)
C16 0.081(2) 0.0552(19) 0.0362(13) 0.0006(12) 0.0229(13) 0.0147(15)
C12 0.0375(13) 0.065(2) 0.0748(19) 0.0031(16) 0.0137(13) -0.0050(13)
C14 0.0568(16) 0.0603(19) 0.0626(17) 0.0143(14) 0.0368(14) 0.0144(13)
C4 0.071(2) 0.086(3) 0.087(2) -0.0197(19) 0.0579(19) -0.0218(18)
C6 0.0438(14) 0.0609(19) 0.0631(17) -0.0121(14) 0.0225(13) -0.0062(13)
C5 0.0483(16) 0.083(3) 0.092(2) -0.020(2) 0.0393(17) -0.0073(16)
C15 0.088(2) 0.068(2) 0.0500(16) 0.0098(14) 0.0446(16) 0.0251(17)
Cl1 0.0468(4) 0.0595(5) 0.0396(3) 0.0087(3) 0.0132(3) 0.0034(3)

loop_
_atom_type_symbol
_atom_type_description
_atom_type_scat_dispersion_real
_atom_type_scat_dispersion_imag
_atom_type_scat_source
C C 0.0033 0.0016 'International Tables Vol C Tables 4.2.6.8 and 6.1.1.4'
H H 0.0000 0.0000 'International Tables Vol C Tables 4.2.6.8 and 6.1.1.4'
Cl Cl 0.1484 0.1585 'International Tables Vol C Tables 4.2.6.8 and 6.1.1.4'
N N 0.0061 0.0033 'International Tables Vol C Tables 4.2.6.8 and 6.1.1.4'

loop_
_geom_angle_atom_site_label_1
_geom_angle_atom_site_label_2
_geom_angle_atom_site_label_3
_geom_angle
_geom_angle_site_symmetry_1
_geom_angle_site_symmetry_3
_geom_angle_publ_flag
C11 N2 C13 108.36(18) . . ?
C11 N2 C12 124.8(2) . . ?
C13 N2 C12 126.7(2) . . ?
C11 C10 C18 105.66(18) . . ?
C11 C10 C9 125.6(2) . . ?
C18 C10 C9 128.66(19) . . ?
C2 N1 C9 108.60(18) . . ?
C2 N1 C1 124.06(19) . . ?
C9 N1 C1 127.34(18) . . ?
C8 C9 N1 107.55(18) . . ?
C8 C9 C10 130.5(2) . . ?
N1 C9 C10 121.87(19) . . ?
N1 C2 C3 129.7(2) . . ?
N1 C2 C7 109.16(19) . . ?
C3 C2 C7 121.1(2) . . ?
C6 C7 C2 120.0(2) . . ?
C6 C7 C8 134.8(2) . . ?
C2 C7 C8 105.2(2) . . ?
C17 C18 C13 119.0(2) . . ?
C17 C18 C10 134.4(2) . . ?
C13 C18 C10 106.54(19) . . ?
C9 C8 C7 109.5(2) . . ?
C9 C8 Cl1 126.21(16) . . ?
C7 C8 Cl1 124.02(18) . . ?
N2 C13 C14 129.7(2) . . ?
N2 C13 C18 108.40(18) . . ?
C14 C13 C18 121.9(2) . . ?
N2 C11 C10 111.0(2) . . ?
N2 C11 H11 124.5 . . ?
C10 C11 H11 124.5 . . ?
C16 C17 C18 118.8(2) . . ?
C16 C17 H17 120.6 . . ?
C18 C17 H17 120.6 . . ?
C4 C3 C2 117.4(3) . . ?
C4 C3 H3 121.3 . . ?
C2 C3 H3 121.3 . . ?
N1 C1 H1A 109.5 . . ?
N1 C1 H1B 109.5 . . ?
H1A C1 H1B 109.5 . . ?
N1 C1 H1C 109.5 . . ?
H1A C1 H1C 109.5 . . ?
H1B C1 H1C 109.5 . . ?
C17 C16 C15 120.9(2) . . ?
C17 C16 H16 119.5 . . ?
C15 C16 H16 119.5 . . ?
N2 C12 H12A 109.5 . . ?
N2 C12 H12B 109.5 . . ?
H12A C12 H12B 109.5 . . ?
N2 C12 H12C 109.5 . . ?
H12A C12 H12C 109.5 . . ?
H12B C12 H12C 109.5 . . ?
C15 C14 C13 117.4(2) . . ?
C15 C14 H14 121.3 . . ?
C13 C14 H14 121.3 . . ?
C3 C4 C5 121.9(2) . . ?
C3 C4 H4 119.0 . . ?
C5 C4 H4 119.0 . . ?
C5 C6 C7 118.7(3) . . ?
C5 C6 H6 120.7 . . ?
C7 C6 H6 120.7 . . ?
C6 C5 C4 120.9(3) . . ?
C6 C5 H5 119.6 . . ?
C4 C5 H5 119.6 . . ?
C14 C15 C16 122.0(2) . . ?
C14 C15 H15 119.0 . . ?
C16 C15 H15 119.0 . . ?

loop_
_geom_bond_atom_site_label_1
_geom_bond_atom_site_label_2
_geom_bond_distance
_geom_bond_site_symmetry_2
_geom_bond_publ_flag
N2 C11 1.362(3) . ?
N2 C13 1.370(3) . ?
N2 C12 1.451(3) . ?
C10 C11 1.370(3) . ?
C10 C18 1.445(3) . ?
C10 C9 1.458(3) . ?
N1 C2 1.377(3) . ?
N1 C9 1.392(3) . ?
N1 C1 1.446(3) . ?
C9 C8 1.372(3) . ?
C2 C3 1.395(3) . ?
C2 C7 1.403(3) . ?
C7 C6 1.398(3) . ?
C7 C8 1.423(3) . ?
C18 C17 1.395(3) . ?
C18 C13 1.407(3) . ?
C8 Cl1 1.722(2) . ?
C13 C14 1.399(3) . ?
C11 H11 0.9300 . ?
C17 C16 1.379(3) . ?
C17 H17 0.9300 . ?
C3 C4 1.381(4) . ?
C3 H3 0.9300 . ?
C1 H1A 0.9600 . ?
C1 H1B 0.9600 . ?
C1 H1C 0.9600 . ?
C16 C15 1.392(4) . ?
C16 H16 0.9300 . ?
C12 H12A 0.9600 . ?
C12 H12B 0.9600 . ?
C12 H12C 0.9600 . ?
C14 C15 1.362(4) . ?
C14 H14 0.9300 . ?
C4 C5 1.389(5) . ?
C4 H4 0.9300 . ?
C6 C5 1.372(4) . ?
C6 H6 0.9300 . ?
C5 H5 0.9300 . ?
C15 H15 0.9300 . ?

loop_
_geom_torsion_atom_site_label_1
_geom_torsion_atom_site_label_2
_geom_torsion_atom_site_label_3
_geom_torsion_atom_site_label_4
_geom_torsion
_geom_torsion_site_symmetry_1
_geom_torsion_site_symmetry_2
_geom_torsion_site_symmetry_3
_geom_torsion_site_symmetry_4
_geom_torsion_publ_flag
C2 N1 C9 C8 -1.7(3) . . . . ?
C1 N1 C9 C8 178.3(2) . . . . ?
C2 N1 C9 C10 176.4(2) . . . . ?
C1 N1 C9 C10 -3.6(4) . . . . ?
C11 C10 C9 C8 132.1(3) . . . . ?
C18 C10 C9 C8 -45.3(4) . . . . ?
C11 C10 C9 N1 -45.5(3) . . . . ?
C18 C10 C9 N1 137.1(2) . . . . ?
C9 N1 C2 C3 -178.4(3) . . . . ?
C1 N1 C2 C3 1.6(4) . . . . ?
C9 N1 C2 C7 0.9(3) . . . . ?
C1 N1 C2 C7 -179.1(2) . . . . ?
N1 C2 C7 C6 -178.0(2) . . . . ?
C3 C2 C7 C6 1.3(4) . . . . ?
N1 C2 C7 C8 0.2(3) . . . . ?
C3 C2 C7 C8 179.6(2) . . . . ?
C11 C10 C18 C17 -179.8(3) . . . . ?
C9 C10 C18 C17 -2.0(4) . . . . ?
C11 C10 C18 C13 0.4(3) . . . . ?
C9 C10 C18 C13 178.2(2) . . . . ?
N1 C9 C8 C7 1.9(3) . . . . ?
C10 C9 C8 C7 -176.0(2) . . . . ?
N1 C9 C8 Cl1 175.76(17) . . . . ?
C10 C9 C8 Cl1 -2.1(4) . . . . ?
C6 C7 C8 C9 176.6(3) . . . . ?
C2 C7 C8 C9 -1.3(3) . . . . ?
C6 C7 C8 Cl1 2.5(4) . . . . ?
C2 C7 C8 Cl1 -175.36(18) . . . . ?
C11 N2 C13 C14 179.9(3) . . . . ?
C12 N2 C13 C14 3.4(4) . . . . ?
C11 N2 C13 C18 0.3(3) . . . . ?
C12 N2 C13 C18 -176.2(2) . . . . ?
C17 C18 C13 N2 179.7(2) . . . . ?
C10 C18 C13 N2 -0.4(3) . . . . ?
C17 C18 C13 C14 0.1(4) . . . . ?
C10 C18 C13 C14 180.0(2) . . . . ?
C13 N2 C11 C10 0.0(3) . . . . ?
C12 N2 C11 C10 176.6(2) . . . . ?
C18 C10 C11 N2 -0.3(3) . . . . ?
C9 C10 C11 N2 -178.1(2) . . . . ?
C13 C18 C17 C16 -0.8(4) . . . . ?
C10 C18 C17 C16 179.4(3) . . . . ?
N1 C2 C3 C4 178.1(3) . . . . ?
C7 C2 C3 C4 -1.0(4) . . . . ?
C18 C17 C16 C15 0.9(4) . . . . ?
N2 C13 C14 C15 -179.1(3) . . . . ?
C18 C13 C14 C15 0.4(4) . . . . ?
C2 C3 C4 C5 -0.1(5) . . . . ?
C2 C7 C6 C5 -0.4(4) . . . . ?
C8 C7 C6 C5 -178.0(3) . . . . ?
C7 C6 C5 C4 -0.8(5) . . . . ?
C3 C4 C5 C6 1.0(5) . . . . ?
C13 C14 C15 C16 -0.2(4) . . . . ?
C17 C16 C15 C14 -0.5(5) . . . . ?
